data_4064505
loop_
_publ_author_name
'Arii, Hidekazu'
'Nakadate, Fumiya'
'Mochida, Kunio'
'Kawashima, Takayuki'

_publ_section_title
;
 Lewis Base Complexes of an Enantiomeric Germanium(II) Cation Bearing a
 Bis(oxazoline) Ligand
;
_journal_issue 17
_journal_name_full Organometallics
_journal_page_first 4471
_journal_paper_doi 10.1021/om200149a
_journal_volume 30
_journal_year 2011
_chemical_absolute_configuration rmad
_chemical_formula_sum 'C26.33 H27.33 F6 Ge N3 O2.67 Sb'
_chemical_formula_weight 736.85
_chemical_name_systematic
; 
 ? 
;
_space_group_IT_number 19
_symmetry_cell_setting orthorhombic
_symmetry_space_group_name_Hall 'P 2ac 2ab'
_symmetry_space_group_name_H-M 'P 21 21 21'
_atom_sites_solution_hydrogens geom
_atom_sites_solution_primary direct
_atom_sites_solution_secondary difmap
_audit_creation_method SHELXL-97
_cell_angle_alpha 90.00
_cell_angle_beta 90.00
_cell_angle_gamma 90.00
_cell_formula_units_Z 12
_cell_length_a 10.972(3)
_cell_length_b 20.684(6)
_cell_length_c 37.963(10)
_cell_measurement_reflns_used 9953
_cell_measurement_temperature 123
_cell_measurement_theta_max 26.29
_cell_measurement_theta_min 2.17
_cell_volume 8616(4)
_computing_cell_refinement 'APEX2 (Bruker AXS, 2006)'
_computing_data_collection 'APEX2 (Bruker AXS, 2006)'
_computing_data_reduction 'SAINT (Bruker AXS, 2004)'
_computing_molecular_graphics 'XSHEL (Bruker AXS,2002)'
_computing_publication_material 'XCIF (Bruker AXS, 2001)'
_computing_structure_refinement 'SHELXL-97 (Sheldrick, 1997)'
_computing_structure_solution 'SHELXS-97 (Sheldrick, 1997)'
_diffrn_ambient_temperature 123
_diffrn_detector_area_resol_mean 8.333
_diffrn_measured_fraction_theta_full 0.993
_diffrn_measured_fraction_theta_max 0.993
_diffrn_measurement_device_type 'Bruker APEXII CCD area detector'
_diffrn_measurement_method 'phi and omega scans'
_diffrn_radiation_monochromator 'Bruker Helios multilayer confocal mirror'
_diffrn_radiation_source 'Bruker TXS fine-focus rotating anode'
_diffrn_radiation_type MoK\a
_diffrn_radiation_wavelength 0.71073
_diffrn_reflns_av_R_equivalents 0.0408
_diffrn_reflns_av_sigmaI/netI 0.0622
_diffrn_reflns_limit_h_max 14
_diffrn_reflns_limit_h_min -13
_diffrn_reflns_limit_k_max 26
_diffrn_reflns_limit_k_min -24
_diffrn_reflns_limit_l_max 49
_diffrn_reflns_limit_l_min -44
_diffrn_reflns_number 48317
_diffrn_reflns_theta_full 27.43
_diffrn_reflns_theta_max 27.43
_diffrn_reflns_theta_min 1.46
_exptl_absorpt_coefficient_mu 2.058
_exptl_absorpt_correction_T_max 0.8693
_exptl_absorpt_correction_T_min 0.6272
_exptl_absorpt_correction_type empirical
_exptl_absorpt_process_details
;
SADABS Sheldrick 1996
;
_exptl_crystal_colour colorless
_exptl_crystal_density_diffrn 1.704
_exptl_crystal_density_method 'not measured'
_exptl_crystal_description needle
_exptl_crystal_F_000 4376
_exptl_crystal_size_max 0.25
_exptl_crystal_size_mid 0.07
_exptl_crystal_size_min 0.07
_refine_diff_density_max 1.533
_refine_diff_density_min -1.191
_refine_diff_density_rms 0.093
_refine_ls_abs_structure_details 'Flack H D (1983), Acta Cryst. A39, 876-881'
_refine_ls_abs_structure_Flack 0.003(8)
_refine_ls_extinction_method none
_refine_ls_goodness_of_fit_ref 1.011
_refine_ls_hydrogen_treatment constr
_refine_ls_matrix_type full
_refine_ls_number_parameters 1086
_refine_ls_number_reflns 19113
_refine_ls_number_restraints 0
_refine_ls_restrained_S_all 1.011
_refine_ls_R_factor_all 0.0581
_refine_ls_R_factor_gt 0.0412
_refine_ls_shift/su_max 0.003
_refine_ls_shift/su_mean 0.000
_refine_ls_structure_factor_coef Fsqd
_refine_ls_weighting_details 'calc w=1/[\s^2^(Fo^2^)+(0.0328P)^2^+7.9264P] where P=(Fo^2^+2Fc^2^)/3'
_refine_ls_weighting_scheme calc
_refine_ls_wR_factor_gt 0.0823
_refine_ls_wR_factor_ref 0.0887
_reflns_number_gt 15865
_reflns_number_total 19113
_reflns_threshold_expression >2sigma(I)
_cod_data_source_file om200149a_si_001.cif
_cod_data_source_block germylene4
_cod_depositor_comments
;
The following automatic conversions were performed:

'_symmetry_cell_setting' value 'Orthorhombic' changed to
'orthorhombic' according to
/home/saulius/struct/CIF-dictionaries/cif_core.dic dictionary named
'cif_core.dic' version 2.4.1 from 2010-06-29.

Automatic conversion script
Id: cif_fix_values 1715 2011-07-08 13:25:40Z adriana 
;
_cod_original_sg_symbol_H-M 'P2(1)2(1)2(1) '
_cod_database_code 4064505

loop_
_symmetry_equiv_pos_as_xyz
'x, y, z'
'-x+1/2, -y, z+1/2'
'-x, y+1/2, -z+1/2'
'x+1/2, -y+1/2, -z'

loop_
_atom_site_label
_atom_site_type_symbol
_atom_site_fract_x
_atom_site_fract_y
_atom_site_fract_z
_atom_site_U_iso_or_equiv
_atom_site_adp_type
_atom_site_occupancy
_atom_site_symmetry_multiplicity
_atom_site_calc_flag
_atom_site_refinement_flags
Ge1 Ge 0.04979(5) 0.75483(2) 0.897790(13) 0.02517(12) Uani 1 1 d .
Ge2 Ge 0.12648(5) 0.63190(2) 0.825485(13) 0.02497(11) Uani 1 1 d .
Ge3 Ge 0.62321(5) 0.37115(2) 0.858924(13) 0.02664(11) Uani 1 1 d .
N1 N 0.1232(4) 0.82816(19) 0.87377(10) 0.0272(9) Uani 1 1 d .
N2 N 0.1681(4) 0.76611(19) 0.93525(10) 0.0256(9) Uani 1 1 d .
N3 N -0.0862(4) 0.8118(2) 0.92439(10) 0.0278(10) Uani 1 1 d .
N4 N 0.0317(4) 0.56411(18) 0.84756(10) 0.0239(9) Uani 1 1 d .
N5 N 0.2660(4) 0.57458(19) 0.82904(10) 0.0245(9) Uani 1 1 d .
N6 N 0.0956(4) 0.60215(18) 0.77276(11) 0.0278(10) Uani 1 1 d .
N7 N 0.7277(4) 0.29688(19) 0.86594(11) 0.0290(10) Uani 1 1 d .
N8 N 0.5234(4) 0.31865(18) 0.82810(10) 0.0255(9) Uani 1 1 d .
N9 N 0.5109(4) 0.35219(19) 0.90332(11) 0.0294(10) Uani 1 1 d .
O1 O 0.2447(4) 0.91170(19) 0.86111(10) 0.0412(10) Uani 1 1 d .
O2 O 0.3269(3) 0.80276(16) 0.96685(9) 0.0341(9) Uani 1 1 d .
O3 O -0.0233(3) 0.47375(15) 0.87579(9) 0.0287(8) Uani 1 1 d .
O4 O 0.3910(3) 0.49262(16) 0.84274(9) 0.0304(8) Uani 1 1 d .
O5 O 0.8101(4) 0.19830(18) 0.86180(11) 0.0436(10) Uani 1 1 d .
O6 O 0.4578(4) 0.23735(16) 0.79418(9) 0.0349(9) Uani 1 1 d .
O7 O 0.9289(8) 0.0384(3) 0.96293(16) 0.102(2) Uani 1 1 d .
O8 O 0.6949(9) 0.1105(4) 0.96888(16) 0.124(3) Uani 1 1 d .
C1 C 0.2833(5) 0.8615(2) 0.91557(14) 0.0315(12) Uani 1 1 d .
C2 C 0.3863(6) 0.9086(3) 0.92240(16) 0.0432(15) Uani 1 1 d .
H2A H 0.4132 0.9046 0.9469 0.065 Uiso 1 1 calc R
H2B H 0.3579 0.9528 0.9181 0.065 Uiso 1 1 calc R
H2C H 0.4546 0.8988 0.9066 0.065 Uiso 1 1 calc R
C3 C 0.2142(5) 0.8655(2) 0.88415(13) 0.0283(11) Uani 1 1 d .
C4 C 0.0754(5) 0.8508(3) 0.83919(12) 0.0297(12) Uani 1 1 d .
H4 H 0.0774 0.8145 0.8218 0.036 Uiso 1 1 calc R
C5 C 0.1730(5) 0.9017(3) 0.82944(14) 0.0416(15) Uani 1 1 d .
H5A H 0.2251 0.8857 0.8100 0.050 Uiso 1 1 calc R
H5B H 0.1339 0.9426 0.8219 0.050 Uiso 1 1 calc R
C6 C -0.0526(5) 0.8771(2) 0.84202(12) 0.0275(11) Uani 1 1 d .
C7 C -0.1481(5) 0.8467(3) 0.82418(13) 0.0350(12) Uani 1 1 d .
H7 H -0.1319 0.8097 0.8101 0.042 Uiso 1 1 calc R
C8 C -0.2662(5) 0.8701(3) 0.82678(15) 0.0424(14) Uani 1 1 d .
H8 H -0.3308 0.8486 0.8149 0.051 Uiso 1 1 calc R
C9 C -0.2899(6) 0.9245(3) 0.84658(15) 0.0462(16) Uani 1 1 d .
H9 H -0.3705 0.9411 0.8479 0.055 Uiso 1 1 calc R
C10 C -0.1978(6) 0.9546(3) 0.86422(15) 0.0436(15) Uani 1 1 d .
H10 H -0.2147 0.9917 0.8782 0.052 Uiso 1 1 calc R
C11 C -0.0780(5) 0.9311(3) 0.86191(14) 0.0338(12) Uani 1 1 d .
H11 H -0.0142 0.9526 0.8741 0.041 Uiso 1 1 calc R
C12 C 0.2564(5) 0.8111(2) 0.93777(12) 0.0290(12) Uani 1 1 d .
C13 C 0.1628(5) 0.7279(2) 0.96776(12) 0.0273(11) Uani 1 1 d .
H13 H 0.0966 0.7456 0.9831 0.033 Uiso 1 1 calc R
C14 C 0.2874(5) 0.7448(2) 0.98440(13) 0.0313(12) Uani 1 1 d .
H14A H 0.2788 0.7524 1.0100 0.038 Uiso 1 1 calc R
H14B H 0.3466 0.7094 0.9806 0.038 Uiso 1 1 calc R
C15 C 0.1394(5) 0.6568(2) 0.96162(11) 0.0261(10) Uani 1 1 d .
C16 C 0.0343(5) 0.6290(3) 0.97339(13) 0.0335(12) Uani 1 1 d .
H16 H -0.0256 0.6549 0.9847 0.040 Uiso 1 1 calc R
C17 C 0.0141(6) 0.5627(3) 0.96899(16) 0.0453(15) Uani 1 1 d .
H17 H -0.0596 0.5437 0.9771 0.054 Uiso 1 1 calc R
C18 C 0.1021(6) 0.5248(3) 0.95276(15) 0.0429(15) Uani 1 1 d .
H18 H 0.0898 0.4796 0.9502 0.051 Uiso 1 1 calc R
C19 C 0.2069(6) 0.5529(3) 0.94044(15) 0.0393(14) Uani 1 1 d .
H19 H 0.2667 0.5270 0.9291 0.047 Uiso 1 1 calc R
C20 C 0.2266(5) 0.6189(2) 0.94434(13) 0.0293(11) Uani 1 1 d .
H20 H 0.2987 0.6382 0.9353 0.035 Uiso 1 1 calc R
C21 C -0.2024(5) 0.7978(3) 0.91760(15) 0.0367(13) Uani 1 1 d .
H21 H -0.2190 0.7626 0.9022 0.044 Uiso 1 1 calc R
C22 C -0.2983(6) 0.8306(3) 0.93121(16) 0.0465(16) Uani 1 1 d .
H22 H -0.3798 0.8188 0.9257 0.056 Uiso 1 1 calc R
C23 C -0.2737(6) 0.8813(3) 0.95321(15) 0.0434(15) Uani 1 1 d .
H23 H -0.3385 0.9063 0.9627 0.052 Uiso 1 1 calc R
C24 C -0.1541(6) 0.8962(3) 0.96173(15) 0.0455(16) Uani 1 1 d .
H24 H -0.1361 0.9302 0.9778 0.055 Uiso 1 1 calc R
C25 C -0.0615(5) 0.8607(3) 0.94641(13) 0.0352(12) Uani 1 1 d .
H25 H 0.0209 0.8711 0.9516 0.042 Uiso 1 1 calc R
C26 C 0.1832(5) 0.4804(2) 0.85930(13) 0.0274(11) Uani 1 1 d .
C27 C 0.2051(5) 0.4148(2) 0.87576(14) 0.0302(11) Uani 1 1 d .
H27A H 0.1690 0.3812 0.8608 0.045 Uiso 1 1 calc R
H27B H 0.1674 0.4134 0.8992 0.045 Uiso 1 1 calc R
H27C H 0.2929 0.4072 0.8780 0.045 Uiso 1 1 calc R
C28 C 0.0667(5) 0.5070(2) 0.86025(12) 0.0230(10) Uani 1 1 d .
C29 C -0.0994(4) 0.5758(2) 0.85725(14) 0.0273(11) Uani 1 1 d .
H29 H -0.1040 0.6079 0.8769 0.033 Uiso 1 1 calc R
C30 C -0.1381(5) 0.5088(2) 0.87070(15) 0.0324(12) Uani 1 1 d .
H30A H -0.1834 0.5125 0.8932 0.039 Uiso 1 1 calc R
H30B H -0.1903 0.4866 0.8532 0.039 Uiso 1 1 calc R
C31 C -0.1714(5) 0.6003(2) 0.82587(15) 0.0293(11) Uani 1 1 d .
C32 C -0.2233(5) 0.6609(3) 0.82683(18) 0.0413(14) Uani 1 1 d .
H32 H -0.2169 0.6866 0.8475 0.050 Uiso 1 1 calc R
C33 C -0.2851(6) 0.6847(3) 0.7975(2) 0.057(2) Uani 1 1 d .
H33 H -0.3235 0.7258 0.7984 0.069 Uiso 1 1 calc R
C34 C -0.2900(6) 0.6483(3) 0.7673(2) 0.060(2) Uani 1 1 d .
H34 H -0.3308 0.6650 0.7472 0.072 Uiso 1 1 calc R
C35 C -0.2373(6) 0.5886(3) 0.76577(17) 0.0453(15) Uani 1 1 d .
H35 H -0.2410 0.5642 0.7446 0.054 Uiso 1 1 calc R
C36 C -0.1777(5) 0.5635(2) 0.79537(15) 0.0353(13) Uani 1 1 d .
H36 H -0.1419 0.5217 0.7946 0.042 Uiso 1 1 calc R
C37 C 0.2763(4) 0.5157(2) 0.84369(12) 0.0232(10) Uani 1 1 d .
C38 C 0.3826(5) 0.5927(2) 0.81235(13) 0.0275(11) Uani 1 1 d .
H38 H 0.3770 0.5848 0.7864 0.033 Uiso 1 1 calc R
C39 C 0.4706(5) 0.5435(2) 0.82864(14) 0.0325(12) Uani 1 1 d .
H39A H 0.5265 0.5258 0.8106 0.039 Uiso 1 1 calc R
H39B H 0.5194 0.5636 0.8476 0.039 Uiso 1 1 calc R
C40 C 0.4092(5) 0.6637(3) 0.81870(14) 0.0304(12) Uani 1 1 d .
C41 C 0.4005(6) 0.7072(3) 0.79151(17) 0.0461(16) Uani 1 1 d .
H41 H 0.3856 0.6920 0.7683 0.055 Uiso 1 1 calc R
C42 C 0.4131(7) 0.7721(4) 0.7973(2) 0.072(3) Uani 1 1 d .
H42 H 0.4059 0.8018 0.7783 0.087 Uiso 1 1 calc R
C43 C 0.4366(6) 0.7942(3) 0.8313(3) 0.066(2) Uani 1 1 d .
H43 H 0.4463 0.8392 0.8355 0.079 Uiso 1 1 calc R
C44 C 0.4457(5) 0.7515(3) 0.85895(19) 0.0499(17) Uani 1 1 d .
H44 H 0.4605 0.7669 0.8821 0.060 Uiso 1 1 calc R
C45 C 0.4332(5) 0.6861(2) 0.85276(15) 0.0348(13) Uani 1 1 d .
H45 H 0.4409 0.6563 0.8717 0.042 Uiso 1 1 calc R
C46 C 0.0583(5) 0.6482(2) 0.75026(14) 0.0343(13) Uani 1 1 d .
H46 H 0.0494 0.6912 0.7586 0.041 Uiso 1 1 calc R
C47 C 0.0326(6) 0.6350(3) 0.71571(15) 0.0407(13) Uani 1 1 d .
H47 H 0.0049 0.6683 0.7005 0.049 Uiso 1 1 calc R
C48 C 0.0474(5) 0.5726(3) 0.70316(14) 0.0382(13) Uani 1 1 d .
H48 H 0.0304 0.5626 0.6792 0.046 Uiso 1 1 calc R
C49 C 0.0876(5) 0.5252(2) 0.72622(14) 0.0318(12) Uani 1 1 d .
H49 H 0.0995 0.4821 0.7183 0.038 Uiso 1 1 calc R
C50 C 0.1100(5) 0.5412(2) 0.76057(13) 0.0303(12) Uani 1 1 d .
H50 H 0.1365 0.5085 0.7764 0.036 Uiso 1 1 calc R
C51 C 0.6290(6) 0.2147(2) 0.82940(14) 0.0356(12) Uani 1 1 d .
C52 C 0.6313(7) 0.1448(3) 0.81644(17) 0.0518(16) Uani 1 1 d .
H52A H 0.5481 0.1277 0.8159 0.078 Uiso 1 1 calc R
H52B H 0.6812 0.1186 0.8324 0.078 Uiso 1 1 calc R
H52C H 0.6661 0.1433 0.7927 0.078 Uiso 1 1 calc R
C53 C 0.7191(5) 0.2375(3) 0.85219(14) 0.0337(12) Uani 1 1 d .
C54 C 0.8384(5) 0.3004(3) 0.88875(14) 0.0359(13) Uani 1 1 d .
H54 H 0.8940 0.3349 0.8797 0.043 Uiso 1 1 calc R
C55 C 0.8969(6) 0.2342(3) 0.88286(14) 0.0408(14) Uani 1 1 d .
H55A H 0.9754 0.2386 0.8703 0.049 Uiso 1 1 calc R
H55B H 0.9116 0.2121 0.9056 0.049 Uiso 1 1 calc R
C56 C 0.8039(6) 0.3154(3) 0.92664(14) 0.0373(13) Uani 1 1 d .
C57 C 0.8441(7) 0.3720(3) 0.94280(17) 0.0565(19) Uani 1 1 d .
H57 H 0.8944 0.4013 0.9301 0.068 Uiso 1 1 calc R
C58 C 0.8116(9) 0.3856(4) 0.9767(2) 0.081(3) Uani 1 1 d .
H58 H 0.8361 0.4252 0.9871 0.097 Uiso 1 1 calc R
C59 C 0.7429(9) 0.3417(4) 0.99607(18) 0.076(3) Uani 1 1 d .
H59 H 0.7217 0.3506 1.0198 0.091 Uiso 1 1 calc R
C60 C 0.7058(8) 0.2844(4) 0.97996(18) 0.069(2) Uani 1 1 d .
H60 H 0.6604 0.2534 0.9930 0.082 Uiso 1 1 calc R
C61 C 0.7342(6) 0.2728(3) 0.94571(16) 0.0455(15) Uani 1 1 d .
H61 H 0.7054 0.2345 0.9347 0.055 Uiso 1 1 calc R
C62 C 0.5405(5) 0.2570(2) 0.81826(13) 0.0286(11) Uani 1 1 d .
C63 C 0.4252(4) 0.3475(2) 0.80597(12) 0.0257(10) Uani 1 1 d .
H63 H 0.3671 0.3713 0.8216 0.031 Uiso 1 1 calc R
C64 C 0.3625(5) 0.2865(2) 0.79220(14) 0.0324(12) Uani 1 1 d .
H64A H 0.2920 0.2747 0.8071 0.039 Uiso 1 1 calc R
H64B H 0.3344 0.2924 0.7676 0.039 Uiso 1 1 calc R
C65 C 0.4710(4) 0.3932(2) 0.77792(11) 0.0221(9) Uani 1 1 d .
C66 C 0.3872(5) 0.4305(2) 0.75966(13) 0.0297(11) Uani 1 1 d .
H66 H 0.3027 0.4267 0.7648 0.036 Uiso 1 1 calc R
C67 C 0.4267(5) 0.4742(3) 0.73354(14) 0.0335(12) Uani 1 1 d .
H67 H 0.3690 0.4998 0.7212 0.040 Uiso 1 1 calc R
C68 C 0.5485(5) 0.4797(3) 0.72596(13) 0.0339(13) Uani 1 1 d .
H68 H 0.5750 0.5091 0.7083 0.041 Uiso 1 1 calc R
C69 C 0.6330(5) 0.4426(2) 0.74404(13) 0.0316(11) Uani 1 1 d .
H69 H 0.7173 0.4467 0.7387 0.038 Uiso 1 1 calc R
C70 C 0.5957(5) 0.3998(2) 0.76958(13) 0.0302(12) Uani 1 1 d .
H70 H 0.6545 0.3744 0.7817 0.036 Uiso 1 1 calc R
C71 C 0.5029(5) 0.4006(3) 0.92712(13) 0.0348(13) Uani 1 1 d .
H71 H 0.5483 0.4391 0.9235 0.042 Uiso 1 1 calc R
C72 C 0.4308(6) 0.3950(3) 0.95623(15) 0.0470(15) Uani 1 1 d .
H72 H 0.4262 0.4294 0.9727 0.056 Uiso 1 1 calc R
C73 C 0.3648(6) 0.3395(3) 0.96156(15) 0.0511(16) Uani 1 1 d .
H73 H 0.3151 0.3349 0.9819 0.061 Uiso 1 1 calc R
C74 C 0.3714(7) 0.2900(3) 0.93699(16) 0.0492(16) Uani 1 1 d .
H74 H 0.3258 0.2514 0.9400 0.059 Uiso 1 1 calc R
C75 C 0.4450(5) 0.2983(2) 0.90832(14) 0.0345(13) Uani 1 1 d .
H75 H 0.4497 0.2647 0.8913 0.041 Uiso 1 1 calc R
C76 C 0.8765(14) 0.0833(4) 0.9389(2) 0.116(5) Uani 1 1 d .
H76A H 0.9110 0.0746 0.9152 0.139 Uiso 1 1 calc R
H76B H 0.9030 0.1272 0.9458 0.139 Uiso 1 1 calc R
C77 C 0.7444(11) 0.0838(5) 0.9357(4) 0.127(5) Uani 1 1 d .
H77A H 0.7136 0.0393 0.9319 0.153 Uiso 1 1 calc R
H77B H 0.7192 0.1109 0.9155 0.153 Uiso 1 1 calc R
C78 C 1.0624(11) 0.0268(5) 0.9606(2) 0.105(4) Uani 1 1 d .
H78A H 1.0816 0.0068 0.9378 0.157 Uiso 1 1 calc R
H78B H 1.0877 -0.0022 0.9796 0.157 Uiso 1 1 calc R
H78C H 1.1058 0.0680 0.9627 0.157 Uiso 1 1 calc R
C79 C 0.5683(11) 0.1057(8) 0.9625(5) 0.222(10) Uani 1 1 d .
H79A H 0.5540 0.1004 0.9372 0.333 Uiso 1 1 calc R
H79B H 0.5278 0.1451 0.9707 0.333 Uiso 1 1 calc R
H79C H 0.5354 0.0683 0.9751 0.333 Uiso 1 1 calc R
F1 F 0.8818(3) 0.39793(15) 0.80902(8) 0.0477(8) Uani 1 1 d .
F2 F 1.0183(4) 0.29388(17) 0.81968(9) 0.0597(11) Uani 1 1 d .
F3 F 1.1126(3) 0.39461(15) 0.78751(9) 0.0486(9) Uani 1 1 d .
F4 F 0.9336(3) 0.39280(17) 0.74137(8) 0.0526(9) Uani 1 1 d .
F5 F 0.8373(3) 0.29084(17) 0.77361(12) 0.0616(11) Uani 1 1 d .
F6 F 1.0681(3) 0.28786(15) 0.75221(9) 0.0483(9) Uani 1 1 d .
F7 F 0.5312(4) 0.68072(16) 0.93797(11) 0.0600(10) Uani 1 1 d .
F8 F 0.7680(4) 0.6554(2) 0.93969(14) 0.0787(14) Uani 1 1 d .
F9 F 0.6349(6) 0.6275(2) 0.99394(10) 0.0946(16) Uani 1 1 d .
F10 F 0.4910(4) 0.5572(2) 0.9552(2) 0.122(2) Uani 1 1 d .
F11 F 0.6274(6) 0.5868(3) 0.89950(10) 0.119(2) Uani 1 1 d .
F12 F 0.7228(4) 0.53237(16) 0.95379(11) 0.0592(11) Uani 1 1 d .
F13 F 0.1780(7) 0.1757(3) 0.84260(17) 0.134(3) Uani 1 1 d .
F14 F 0.3878(5) 0.1673(2) 0.87312(19) 0.130(2) Uani 1 1 d .
F15 F 0.1866(5) 0.1649(3) 0.91103(13) 0.110(2) Uani 1 1 d .
F16 F 0.1048(6) 0.0684(3) 0.87247(13) 0.133(3) Uani 1 1 d .
F17 F 0.2974(7) 0.0695(3) 0.83539(19) 0.158(3) Uani 1 1 d .
F18 F 0.3100(7) 0.0636(3) 0.9064(2) 0.166(3) Uani 1 1 d .
Sb1 Sb 0.97503(3) 0.342844(15) 0.780584(9) 0.02413(7) Uani 1 1 d .
Sb2 Sb 0.62769(4) 0.606418(17) 0.946288(9) 0.03284(9) Uani 1 1 d .
Sb3 Sb 0.24716(5) 0.11591(2) 0.872875(12) 0.05159(12) Uani 1 1 d .

loop_
_atom_site_aniso_label
_atom_site_aniso_U_11
_atom_site_aniso_U_22
_atom_site_aniso_U_33
_atom_site_aniso_U_23
_atom_site_aniso_U_13
_atom_site_aniso_U_12
Ge1 0.0293(3) 0.0248(2) 0.0214(3) -0.0002(2) -0.0014(2) 0.0020(2)
Ge2 0.0248(3) 0.0178(2) 0.0323(3) -0.0040(2) -0.0003(2) -0.0010(2)
Ge3 0.0322(3) 0.0203(2) 0.0274(3) -0.0002(2) -0.0019(2) -0.0027(2)
N1 0.024(2) 0.033(2) 0.025(2) 0.0087(17) -0.0026(19) 0.0033(19)
N2 0.030(2) 0.025(2) 0.021(2) 0.0039(17) -0.0013(17) 0.0062(18)
N3 0.029(3) 0.036(2) 0.019(2) 0.0022(18) 0.0015(17) 0.0049(19)
N4 0.019(2) 0.0214(19) 0.031(2) -0.0026(16) 0.0038(18) 0.0016(17)
N5 0.022(2) 0.025(2) 0.027(2) -0.0033(17) -0.0005(17) -0.0002(17)
N6 0.028(2) 0.022(2) 0.034(2) 0.0038(17) 0.0004(17) 0.0023(18)
N7 0.030(3) 0.028(2) 0.029(2) 0.0046(18) -0.0024(18) -0.0008(19)
N8 0.032(2) 0.0209(19) 0.024(2) -0.0015(16) 0.0006(18) -0.0024(18)
N9 0.030(2) 0.028(2) 0.030(2) -0.0001(18) -0.0021(18) -0.0005(19)
O1 0.035(2) 0.049(2) 0.039(2) 0.0218(18) -0.0071(18) -0.0053(19)
O2 0.042(2) 0.0298(19) 0.031(2) 0.0046(15) -0.0140(16) 0.0017(17)
O3 0.0279(19) 0.0243(16) 0.0339(19) 0.0009(14) 0.0051(16) 0.0026(15)
O4 0.024(2) 0.0313(18) 0.036(2) -0.0024(15) -0.0015(16) 0.0028(16)
O5 0.042(3) 0.039(2) 0.051(3) 0.0031(19) 0.001(2) 0.0137(19)
O6 0.040(2) 0.0246(17) 0.041(2) -0.0089(15) -0.0055(18) -0.0046(17)
O7 0.151(7) 0.075(4) 0.079(4) 0.003(3) 0.030(4) -0.024(4)
O8 0.202(9) 0.113(5) 0.058(4) -0.027(4) 0.003(5) -0.034(6)
C1 0.028(3) 0.032(3) 0.035(3) 0.002(2) -0.002(2) 0.001(2)
C2 0.039(4) 0.033(3) 0.058(4) 0.012(3) -0.017(3) -0.005(3)
C3 0.024(3) 0.032(3) 0.029(3) 0.005(2) 0.002(2) 0.004(2)
C4 0.028(3) 0.041(3) 0.021(2) 0.011(2) -0.005(2) -0.002(2)
C5 0.033(3) 0.063(4) 0.029(3) 0.020(3) -0.001(2) 0.000(3)
C6 0.030(3) 0.033(3) 0.019(2) 0.013(2) 0.002(2) -0.003(2)
C7 0.033(3) 0.045(3) 0.027(3) 0.004(2) -0.005(2) -0.011(3)
C8 0.023(3) 0.063(4) 0.041(3) 0.005(3) -0.005(2) -0.009(3)
C9 0.027(3) 0.073(4) 0.038(3) 0.015(3) 0.003(3) 0.007(3)
C10 0.049(4) 0.047(3) 0.035(3) 0.007(3) -0.001(3) 0.008(3)
C11 0.032(3) 0.039(3) 0.031(3) 0.000(2) -0.007(2) -0.002(2)
C12 0.036(3) 0.028(3) 0.023(3) -0.002(2) -0.002(2) 0.010(2)
C13 0.036(3) 0.029(3) 0.017(2) 0.0022(19) 0.001(2) 0.011(2)
C14 0.044(3) 0.024(2) 0.026(3) 0.001(2) -0.010(2) 0.001(2)
C15 0.030(3) 0.030(2) 0.018(2) 0.000(2) -0.005(2) 0.008(2)
C16 0.025(3) 0.043(3) 0.033(3) 0.000(2) -0.002(2) 0.008(3)
C17 0.032(3) 0.054(4) 0.050(4) 0.000(3) -0.001(3) -0.014(3)
C18 0.059(4) 0.029(3) 0.041(3) -0.006(2) -0.013(3) -0.007(3)
C19 0.040(4) 0.031(3) 0.047(4) -0.017(3) -0.007(3) 0.008(3)
C20 0.033(3) 0.032(3) 0.023(3) 0.000(2) 0.001(2) 0.006(2)
C21 0.035(3) 0.035(3) 0.040(3) 0.008(2) -0.002(3) 0.001(3)
C22 0.030(3) 0.067(4) 0.042(4) 0.011(3) 0.000(3) 0.007(3)
C23 0.033(3) 0.057(4) 0.040(3) 0.015(3) 0.012(3) 0.014(3)
C24 0.062(5) 0.041(3) 0.034(3) -0.005(3) 0.009(3) 0.013(3)
C25 0.036(3) 0.041(3) 0.029(3) 0.003(2) 0.000(2) 0.004(2)
C26 0.029(3) 0.026(2) 0.027(3) -0.002(2) -0.003(2) -0.002(2)
C27 0.026(3) 0.032(3) 0.033(3) 0.000(2) -0.002(2) 0.008(2)
C28 0.026(3) 0.024(2) 0.018(2) -0.0035(19) 0.0014(19) -0.005(2)
C29 0.019(3) 0.027(2) 0.036(3) -0.007(2) 0.003(2) 0.001(2)
C30 0.021(3) 0.031(3) 0.046(3) 0.005(2) 0.007(2) 0.002(2)
C31 0.021(3) 0.021(2) 0.046(3) 0.001(2) 0.004(2) -0.003(2)
C32 0.025(3) 0.027(3) 0.072(4) -0.010(3) -0.003(3) 0.003(2)
C33 0.041(4) 0.031(3) 0.100(6) 0.008(4) -0.025(4) 0.003(3)
C34 0.036(4) 0.040(4) 0.103(6) 0.026(4) -0.030(4) -0.012(3)
C35 0.038(4) 0.042(3) 0.056(4) 0.009(3) -0.012(3) -0.011(3)
C36 0.027(3) 0.023(3) 0.055(4) 0.004(2) -0.010(3) -0.004(2)
C37 0.024(3) 0.027(2) 0.018(2) -0.0102(19) -0.0027(19) 0.002(2)
C38 0.018(3) 0.038(3) 0.027(3) -0.006(2) 0.000(2) -0.003(2)
C39 0.025(3) 0.030(3) 0.043(3) -0.010(2) -0.004(2) -0.005(2)
C40 0.022(3) 0.033(3) 0.037(3) 0.001(2) 0.001(2) -0.002(2)
C41 0.034(4) 0.051(4) 0.052(4) 0.020(3) -0.002(3) 0.006(3)
C42 0.052(5) 0.054(4) 0.110(7) 0.051(5) 0.015(5) 0.010(4)
C43 0.030(4) 0.031(3) 0.137(8) 0.014(4) 0.012(4) 0.000(3)
C44 0.031(3) 0.029(3) 0.090(5) -0.018(3) -0.012(3) 0.002(3)
C45 0.028(3) 0.026(3) 0.050(3) -0.005(2) -0.010(2) 0.004(2)
C46 0.044(3) 0.017(2) 0.042(3) 0.005(2) -0.001(2) -0.002(2)
C47 0.050(4) 0.032(3) 0.039(3) 0.015(2) -0.004(3) -0.001(3)
C48 0.038(4) 0.046(3) 0.032(3) 0.004(2) -0.007(2) -0.004(3)
C49 0.033(3) 0.023(2) 0.040(3) -0.001(2) 0.000(2) 0.000(2)
C50 0.036(3) 0.017(2) 0.038(3) 0.002(2) -0.007(2) 0.002(2)
C51 0.041(3) 0.022(2) 0.044(3) -0.001(2) 0.002(3) 0.000(3)
C52 0.060(4) 0.029(3) 0.066(4) -0.012(3) -0.004(4) 0.005(3)
C53 0.033(3) 0.031(3) 0.037(3) 0.003(2) 0.007(2) 0.004(2)
C54 0.034(3) 0.040(3) 0.034(3) 0.012(2) -0.003(2) 0.000(2)
C55 0.038(4) 0.052(3) 0.032(3) 0.011(3) -0.005(2) 0.010(3)
C56 0.045(4) 0.040(3) 0.028(3) 0.007(2) -0.005(2) 0.008(3)
C57 0.080(5) 0.041(3) 0.049(4) 0.004(3) -0.023(4) -0.002(4)
C58 0.129(8) 0.054(5) 0.060(5) -0.009(4) -0.031(5) 0.008(5)
C59 0.127(8) 0.069(5) 0.032(4) -0.002(4) -0.010(4) 0.037(6)
C60 0.103(7) 0.064(5) 0.039(4) 0.021(3) 0.010(4) 0.028(5)
C61 0.063(4) 0.037(3) 0.037(3) 0.010(3) 0.005(3) 0.010(3)
C62 0.034(3) 0.019(2) 0.032(3) 0.000(2) 0.003(2) -0.003(2)
C63 0.021(2) 0.031(3) 0.026(2) -0.005(2) 0.0023(19) 0.000(2)
C64 0.026(3) 0.026(2) 0.045(3) 0.001(2) -0.002(2) -0.002(2)
C65 0.026(2) 0.021(2) 0.019(2) -0.0089(19) -0.001(2) -0.001(2)
C66 0.025(3) 0.029(3) 0.035(3) 0.001(2) 0.001(2) -0.008(2)
C67 0.039(3) 0.033(3) 0.029(3) 0.002(2) -0.004(2) 0.000(2)
C68 0.042(4) 0.034(3) 0.026(3) -0.001(2) 0.003(2) -0.008(3)
C69 0.026(3) 0.033(3) 0.035(3) -0.003(2) 0.008(2) 0.000(2)
C70 0.031(3) 0.029(3) 0.030(3) -0.010(2) 0.004(2) 0.001(2)
C71 0.040(3) 0.036(3) 0.028(3) -0.010(2) -0.005(2) 0.003(2)
C72 0.052(4) 0.050(4) 0.039(3) -0.015(3) 0.002(3) -0.002(3)
C73 0.048(4) 0.071(4) 0.035(3) -0.003(3) 0.009(3) -0.012(4)
C74 0.055(4) 0.046(3) 0.047(4) -0.002(3) 0.005(3) -0.019(3)
C75 0.043(4) 0.028(3) 0.033(3) -0.004(2) 0.006(2) -0.002(2)
C76 0.266(16) 0.045(4) 0.037(4) 0.013(3) -0.001(7) -0.027(7)
C77 0.105(9) 0.084(7) 0.192(13) -0.085(8) 0.045(9) -0.032(7)
C78 0.132(11) 0.109(8) 0.074(6) 0.010(5) 0.014(6) -0.036(8)
C79 0.065(8) 0.154(13) 0.45(3) 0.086(16) -0.040(13) -0.052(9)
F1 0.053(2) 0.0399(18) 0.050(2) -0.0138(15) 0.0140(17) 0.0123(18)
F2 0.075(3) 0.054(2) 0.050(2) 0.0264(17) 0.012(2) 0.016(2)
F3 0.0347(19) 0.0375(17) 0.074(2) -0.0038(17) -0.0081(17) -0.0100(16)
F4 0.061(2) 0.062(2) 0.0351(18) 0.0129(16) -0.0097(16) 0.010(2)
F5 0.033(2) 0.043(2) 0.109(3) -0.018(2) 0.010(2) -0.0133(16)
F6 0.046(2) 0.0399(18) 0.059(2) -0.0147(16) 0.0152(17) 0.0044(16)
F7 0.052(2) 0.0419(19) 0.086(3) -0.0048(18) 0.006(2) 0.0145(19)
F8 0.047(3) 0.059(2) 0.130(4) 0.029(3) 0.006(3) -0.005(2)
F9 0.154(5) 0.091(3) 0.039(2) -0.016(2) 0.018(3) -0.014(4)
F10 0.040(3) 0.049(3) 0.276(8) -0.008(4) 0.006(4) -0.010(2)
F11 0.170(5) 0.152(5) 0.037(2) -0.041(3) -0.045(3) 0.095(4)
F12 0.052(2) 0.0383(19) 0.087(3) 0.0100(19) 0.004(2) 0.0107(18)
F13 0.181(7) 0.104(4) 0.117(5) 0.031(4) -0.031(5) 0.013(5)
F14 0.095(4) 0.084(3) 0.211(6) -0.060(4) 0.067(4) -0.044(3)
F15 0.128(5) 0.118(4) 0.083(4) -0.037(3) 0.020(3) -0.052(4)
F16 0.141(5) 0.186(6) 0.071(3) -0.017(4) 0.004(3) -0.120(5)
F17 0.201(8) 0.100(4) 0.171(6) -0.076(4) 0.119(6) -0.038(5)
F18 0.171(7) 0.104(5) 0.224(8) 0.043(5) -0.099(6) 0.013(5)
Sb1 0.02526(17) 0.01931(14) 0.02782(16) -0.00256(13) 0.00306(14) -0.00081(14)
Sb2 0.0308(2) 0.03133(18) 0.03639(19) -0.01118(15) 0.00482(16) 0.00037(16)
Sb3 0.0573(3) 0.0422(2) 0.0552(3) -0.0004(2) -0.0079(2) -0.0091(2)

loop_
_atom_type_symbol
_atom_type_description
_atom_type_scat_dispersion_real
_atom_type_scat_dispersion_imag
_atom_type_scat_source
C C 0.0033 0.0016 'International Tables Vol C Tables 4.2.6.8 and 6.1.1.4'
H H 0.0000 0.0000 'International Tables Vol C Tables 4.2.6.8 and 6.1.1.4'
N N 0.0061 0.0033 'International Tables Vol C Tables 4.2.6.8 and 6.1.1.4'
O O 0.0106 0.0060 'International Tables Vol C Tables 4.2.6.8 and 6.1.1.4'
F F 0.0171 0.0103 'International Tables Vol C Tables 4.2.6.8 and 6.1.1.4'
Ge Ge 0.1547 1.8001 'International Tables Vol C Tables 4.2.6.8 and 6.1.1.4'
Sb Sb -0.5866 1.5461 'International Tables Vol C Tables 4.2.6.8 and 6.1.1.4'

loop_
_geom_angle_atom_site_label_1
_geom_angle_atom_site_label_2
_geom_angle_atom_site_label_3
_geom_angle
N2 Ge1 N1 88.44(17)
N2 Ge1 N3 93.11(16)
N1 Ge1 N3 94.61(17)
N4 Ge2 N5 87.20(17)
N4 Ge2 N6 96.47(16)
N5 Ge2 N6 90.81(16)
N7 Ge3 N8 88.47(17)
N7 Ge3 N9 95.04(17)
N8 Ge3 N9 92.74(17)
C3 N1 C4 110.2(4)
C3 N1 Ge1 128.9(3)
C4 N1 Ge1 120.9(3)
C12 N2 C13 109.9(4)
C12 N2 Ge1 128.1(3)
C13 N2 Ge1 121.7(3)
C21 N3 C25 118.5(5)
C21 N3 Ge1 117.0(4)
C25 N3 Ge1 124.5(4)
C28 N4 C29 109.3(4)
C28 N4 Ge2 130.0(4)
C29 N4 Ge2 120.2(3)
C37 N5 C38 109.5(4)
C37 N5 Ge2 130.5(4)
C38 N5 Ge2 119.9(3)
C46 N6 C50 118.6(4)
C46 N6 Ge2 116.3(3)
C50 N6 Ge2 125.1(3)
C53 N7 C54 109.2(4)
C53 N7 Ge3 129.3(4)
C54 N7 Ge3 121.5(3)
C62 N8 C63 109.0(4)
C62 N8 Ge3 128.5(4)
C63 N8 Ge3 121.7(3)
C75 N9 C71 119.0(5)
C75 N9 Ge3 125.3(3)
C71 N9 Ge3 115.6(3)
C3 O1 C5 107.6(4)
C12 O2 C14 108.1(4)
C28 O3 C30 108.7(3)
C37 O4 C39 108.1(4)
C53 O5 C55 109.3(4)
C62 O6 C64 107.9(4)
C76 O7 C78 117.7(8)
C79 O8 C77 100.9(11)
C12 C1 C3 116.5(5)
C12 C1 C2 122.9(5)
C3 C1 C2 120.5(5)
C1 C2 H2A 109.5
C1 C2 H2B 109.5
H2A C2 H2B 109.5
C1 C2 H2C 109.5
H2A C2 H2C 109.5
H2B C2 H2C 109.5
N1 C3 O1 114.3(4)
N1 C3 C1 128.5(5)
O1 C3 C1 117.2(5)
N1 C4 C6 112.2(4)
N1 C4 C5 100.5(4)
C6 C4 C5 114.6(4)
N1 C4 H4 109.7
C6 C4 H4 109.7
C5 C4 H4 109.7
O1 C5 C4 105.9(4)
O1 C5 H5A 110.5
C4 C5 H5A 110.5
O1 C5 H5B 110.5
C4 C5 H5B 110.5
H5A C5 H5B 108.7
C11 C6 C7 118.6(5)
C11 C6 C4 121.3(5)
C7 C6 C4 120.1(5)
C8 C7 C6 120.6(5)
C8 C7 H7 119.7
C6 C7 H7 119.7
C9 C8 C7 120.0(6)
C9 C8 H8 120.0
C7 C8 H8 120.0
C10 C9 C8 120.0(6)
C10 C9 H9 120.0
C8 C9 H9 120.0
C9 C10 C11 120.4(6)
C9 C10 H10 119.8
C11 C10 H10 119.8
C6 C11 C10 120.3(5)
C6 C11 H11 119.8
C10 C11 H11 119.8
N2 C12 O2 112.3(4)
N2 C12 C1 129.5(5)
O2 C12 C1 118.2(5)
N2 C13 C15 113.7(4)
N2 C13 C14 100.8(4)
C15 C13 C14 115.7(4)
N2 C13 H13 108.8
C15 C13 H13 108.8
C14 C13 H13 108.8
O2 C14 C13 105.4(4)
O2 C14 H14A 110.7
C13 C14 H14A 110.7
O2 C14 H14B 110.7
C13 C14 H14B 110.7
H14A C14 H14B 108.8
C16 C15 C20 119.7(5)
C16 C15 C13 120.2(5)
C20 C15 C13 120.0(5)
C15 C16 C17 120.5(5)
C15 C16 H16 119.7
C17 C16 H16 119.7
C18 C17 C16 119.7(6)
C18 C17 H17 120.2
C16 C17 H17 120.2
C19 C18 C17 119.7(5)
C19 C18 H18 120.1
C17 C18 H18 120.1
C18 C19 C20 120.7(5)
C18 C19 H19 119.6
C20 C19 H19 119.6
C19 C20 C15 119.5(5)
C19 C20 H20 120.2
C15 C20 H20 120.2
N3 C21 C22 124.2(6)
N3 C21 H21 117.9
C22 C21 H21 117.9
C21 C22 C23 117.6(6)
C21 C22 H22 121.2
C23 C22 H22 121.2
C22 C23 C24 120.0(6)
C22 C23 H23 120.0
C24 C23 H23 120.0
C25 C24 C23 118.7(6)
C25 C24 H24 120.7
C23 C24 H24 120.7
N3 C25 C24 121.0(5)
N3 C25 H25 119.5
C24 C25 H25 119.5
C37 C26 C28 118.6(4)
C37 C26 C27 122.1(5)
C28 C26 C27 119.3(5)
C26 C27 H27A 109.5
C26 C27 H27B 109.5
H27A C27 H27B 109.5
C26 C27 H27C 109.5
H27A C27 H27C 109.5
H27B C27 H27C 109.5
N4 C28 O3 113.7(4)
N4 C28 C26 127.3(5)
O3 C28 C26 119.0(4)
N4 C29 C31 111.1(4)
N4 C29 C30 101.6(4)
C31 C29 C30 114.8(4)
N4 C29 H29 109.7
C31 C29 H29 109.7
C30 C29 H29 109.7
O3 C30 C29 104.6(4)
O3 C30 H30A 110.8
C29 C30 H30A 110.8
O3 C30 H30B 110.8
C29 C30 H30B 110.8
H30A C30 H30B 108.9
C32 C31 C36 120.1(5)
C32 C31 C29 119.9(5)
C36 C31 C29 119.8(4)
C31 C32 C33 120.1(6)
C31 C32 H32 120.0
C33 C32 H32 120.0
C34 C33 C32 119.5(6)
C34 C33 H33 120.2
C32 C33 H33 120.2
C35 C34 C33 121.1(6)
C35 C34 H34 119.5
C33 C34 H34 119.5
C34 C35 C36 119.9(6)
C34 C35 H35 120.0
C36 C35 H35 120.0
C31 C36 C35 119.3(5)
C31 C36 H36 120.4
C35 C36 H36 120.4
N5 C37 O4 112.9(4)
N5 C37 C26 126.2(5)
O4 C37 C26 120.8(4)
N5 C38 C40 110.2(4)
N5 C38 C39 101.8(4)
C40 C38 C39 117.2(4)
N5 C38 H38 109.1
C40 C38 H38 109.1
C39 C38 H38 109.1
O4 C39 C38 104.4(4)
O4 C39 H39A 110.9
C38 C39 H39A 110.9
O4 C39 H39B 110.9
C38 C39 H39B 110.9
H39A C39 H39B 108.9
C41 C40 C45 119.4(5)
C41 C40 C38 120.1(5)
C45 C40 C38 120.3(5)
C42 C41 C40 121.1(7)
C42 C41 H41 119.5
C40 C41 H41 119.5
C41 C42 C43 119.2(6)
C41 C42 H42 120.4
C43 C42 H42 120.4
C44 C43 C42 120.6(6)
C44 C43 H43 119.7
C42 C43 H43 119.7
C43 C44 C45 119.5(7)
C43 C44 H44 120.2
C45 C44 H44 120.2
C44 C45 C40 120.1(6)
C44 C45 H45 120.0
C40 C45 H45 120.0
N6 C46 C47 122.1(5)
N6 C46 H46 119.0
C47 C46 H46 119.0
C46 C47 C48 119.4(5)
C46 C47 H47 120.3
C48 C47 H47 120.3
C47 C48 C49 118.6(5)
C47 C48 H48 120.7
C49 C48 H48 120.7
C50 C49 C48 119.1(5)
C50 C49 H49 120.4
C48 C49 H49 120.4
N6 C50 C49 122.1(4)
N6 C50 H50 118.9
C49 C50 H50 118.9
C62 C51 C53 118.4(5)
C62 C51 C52 121.0(5)
C53 C51 C52 120.6(5)
C51 C52 H52A 109.5
C51 C52 H52B 109.5
H52A C52 H52B 109.5
C51 C52 H52C 109.5
H52A C52 H52C 109.5
H52B C52 H52C 109.5
N7 C53 O5 113.4(5)
N7 C53 C51 127.1(5)
O5 C53 C51 119.5(5)
N7 C54 C56 110.9(5)
N7 C54 C55 102.3(4)
C56 C54 C55 115.2(4)
N7 C54 H54 109.4
C56 C54 H54 109.4
C55 C54 H54 109.4
O5 C55 C54 105.3(4)
O5 C55 H55A 110.7
C54 C55 H55A 110.7
O5 C55 H55B 110.7
C54 C55 H55B 110.7
H55A C55 H55B 108.8
C61 C56 C57 118.9(6)
C61 C56 C54 120.4(5)
C57 C56 C54 120.7(6)
C58 C57 C56 120.3(7)
C58 C57 H57 119.8
C56 C57 H57 119.8
C57 C58 C59 120.4(7)
C57 C58 H58 119.8
C59 C58 H58 119.8
C58 C59 C60 118.8(7)
C58 C59 H59 120.6
C60 C59 H59 120.6
C61 C60 C59 120.2(7)
C61 C60 H60 119.9
C59 C60 H60 119.9
C60 C61 C56 121.3(7)
C60 C61 H61 119.4
C56 C61 H61 119.4
N8 C62 O6 112.3(4)
N8 C62 C51 128.2(5)
O6 C62 C51 119.5(4)
N8 C63 C65 114.0(4)
N8 C63 C64 100.7(4)
C65 C63 C64 115.2(4)
N8 C63 H63 108.8
C65 C63 H63 108.8
C64 C63 H63 108.8
O6 C64 C63 103.6(4)
O6 C64 H64A 111.0
C63 C64 H64A 111.0
O6 C64 H64B 111.0
C63 C64 H64B 111.0
H64A C64 H64B 109.0
C66 C65 C70 118.5(5)
C66 C65 C63 118.7(4)
C70 C65 C63 122.8(4)
C65 C66 C67 120.3(5)
C65 C66 H66 119.9
C67 C66 H66 119.9
C68 C67 C66 120.1(5)
C68 C67 H67 120.0
C66 C67 H67 120.0
C67 C68 C69 120.1(5)
C67 C68 H68 120.0
C69 C68 H68 120.0
C70 C69 C68 120.5(5)
C70 C69 H69 119.8
C68 C69 H69 119.8
C69 C70 C65 120.6(5)
C69 C70 H70 119.7
C65 C70 H70 119.7
N9 C71 C72 121.1(5)
N9 C71 H71 119.5
C72 C71 H71 119.5
C71 C72 C73 119.8(5)
C71 C72 H72 120.1
C73 C72 H72 120.1
C72 C73 C74 119.4(6)
C72 C73 H73 120.3
C74 C73 H73 120.3
C75 C74 C73 118.3(6)
C75 C74 H74 120.8
C73 C74 H74 120.8
N9 C75 C74 122.4(5)
N9 C75 H75 118.8
C74 C75 H75 118.8
O7 C76 C77 117.4(10)
O7 C76 H76A 108.0
C77 C76 H76A 108.0
O7 C76 H76B 108.0
C77 C76 H76B 108.0
H76A C76 H76B 107.2
C76 C77 O8 107.4(10)
C76 C77 H77A 110.2
O8 C77 H77A 110.2
C76 C77 H77B 110.2
O8 C77 H77B 110.2
H77A C77 H77B 108.5
O7 C78 H78A 109.5
O7 C78 H78B 109.5
H78A C78 H78B 109.5
O7 C78 H78C 109.5
H78A C78 H78C 109.5
H78B C78 H78C 109.5
O8 C79 H79A 109.5
O8 C79 H79B 109.5
H79A C79 H79B 109.5
O8 C79 H79C 109.5
H79A C79 H79C 109.5
H79B C79 H79C 109.5
F2 Sb1 F4 179.17(19)
F2 Sb1 F3 89.63(17)
F4 Sb1 F3 89.54(16)
F2 Sb1 F6 89.39(16)
F4 Sb1 F6 90.59(16)
F3 Sb1 F6 89.33(15)
F2 Sb1 F1 90.61(16)
F4 Sb1 F1 89.42(16)
F3 Sb1 F1 90.66(16)
F6 Sb1 F1 180.0(2)
F2 Sb1 F5 90.35(19)
F4 Sb1 F5 90.48(18)
F3 Sb1 F5 179.9(2)
F6 Sb1 F5 90.56(16)
F1 Sb1 F5 89.44(16)
F11 Sb2 F10 93.1(3)
F11 Sb2 F8 89.5(3)
F10 Sb2 F8 177.1(3)
F11 Sb2 F9 177.6(3)
F10 Sb2 F9 89.2(3)
F8 Sb2 F9 88.2(2)
F11 Sb2 F12 88.1(2)
F10 Sb2 F12 88.49(19)
F8 Sb2 F12 90.25(18)
F9 Sb2 F12 91.1(2)
F11 Sb2 F7 90.96(19)
F10 Sb2 F7 91.37(19)
F8 Sb2 F7 89.93(18)
F9 Sb2 F7 89.8(2)
F12 Sb2 F7 179.08(18)
F17 Sb3 F18 96.9(4)
F17 Sb3 F16 88.2(3)
F18 Sb3 F16 90.6(3)
F17 Sb3 F13 89.5(4)
F18 Sb3 F13 173.6(4)
F16 Sb3 F13 90.2(3)
F17 Sb3 F14 93.1(3)
F18 Sb3 F14 91.2(3)
F16 Sb3 F14 177.6(3)
F13 Sb3 F14 87.8(3)
F17 Sb3 F15 177.1(4)
F18 Sb3 F15 85.2(3)
F16 Sb3 F15 89.7(2)
F13 Sb3 F15 88.5(3)
F14 Sb3 F15 89.0(2)

loop_
_geom_bond_atom_site_label_1
_geom_bond_atom_site_label_2
_geom_bond_distance
Ge1 N2 1.940(4)
Ge1 N1 1.945(4)
Ge1 N3 2.153(4)
Ge2 N4 1.937(4)
Ge2 N5 1.941(4)
Ge2 N6 2.121(4)
Ge3 N7 1.935(4)
Ge3 N8 1.936(4)
Ge3 N9 2.124(4)
N1 C3 1.322(7)
N1 C4 1.489(6)
N2 C12 1.347(7)
N2 C13 1.466(6)
N3 C21 1.333(7)
N3 C25 1.340(7)
N4 C28 1.332(6)
N4 C29 1.504(6)
N5 C37 1.343(6)
N5 C38 1.477(6)
N6 C46 1.343(6)
N6 C50 1.352(6)
N7 C53 1.337(7)
N7 C54 1.493(7)
N8 C62 1.343(6)
N8 C63 1.491(6)
N9 C75 1.342(6)
N9 C71 1.351(6)
O1 C3 1.339(6)
O1 C5 1.452(6)
O2 C12 1.359(6)
O2 C14 1.437(6)
O3 C28 1.341(6)
O3 C30 1.467(6)
O4 C37 1.347(6)
O4 C39 1.469(6)
O5 C53 1.338(6)
O5 C55 1.448(7)
O6 C62 1.351(6)
O6 C64 1.459(6)
O7 C76 1.425(11)
O7 C78 1.487(13)
O8 C79 1.413(13)
O8 C77 1.478(11)
C1 C12 1.373(7)
C1 C3 1.416(7)
C1 C2 1.514(7)
C2 H2A 0.9800
C2 H2B 0.9800
C2 H2C 0.9800
C4 C6 1.510(7)
C4 C5 1.545(8)
C4 H4 1.0000
C5 H5A 0.9900
C5 H5B 0.9900
C6 C11 1.377(7)
C6 C7 1.397(7)
C7 C8 1.387(8)
C7 H7 0.9500
C8 C9 1.378(9)
C8 H8 0.9500
C9 C10 1.363(9)
C9 H9 0.9500
C10 C11 1.404(8)
C10 H10 0.9500
C11 H11 0.9500
C13 C15 1.512(7)
C13 C14 1.546(7)
C13 H13 1.0000
C14 H14A 0.9900
C14 H14B 0.9900
C15 C16 1.363(8)
C15 C20 1.399(7)
C16 C17 1.400(8)
C16 H16 0.9500
C17 C18 1.388(9)
C17 H17 0.9500
C18 C19 1.371(9)
C18 H18 0.9500
C19 C20 1.390(7)
C19 H19 0.9500
C20 H20 0.9500
C21 C22 1.354(8)
C21 H21 0.9500
C22 C23 1.368(9)
C22 H22 0.9500
C23 C24 1.386(9)
C23 H23 0.9500
C24 C25 1.381(8)
C24 H24 0.9500
C25 H25 0.9500
C26 C37 1.388(7)
C26 C28 1.392(7)
C26 C27 1.514(7)
C27 H27A 0.9800
C27 H27B 0.9800
C27 H27C 0.9800
C29 C31 1.517(7)
C29 C30 1.537(7)
C29 H29 1.0000
C30 H30A 0.9900
C30 H30B 0.9900
C31 C32 1.377(7)
C31 C36 1.388(7)
C32 C33 1.394(9)
C32 H32 0.9500
C33 C34 1.370(10)
C33 H33 0.9500
C34 C35 1.365(9)
C34 H34 0.9500
C35 C36 1.400(8)
C35 H35 0.9500
C36 H36 0.9500
C38 C40 1.517(7)
C38 C39 1.533(7)
C38 H38 1.0000
C39 H39A 0.9900
C39 H39B 0.9900
C40 C41 1.373(8)
C40 C45 1.398(7)
C41 C42 1.366(10)
C41 H41 0.9500
C42 C43 1.396(11)
C42 H42 0.9500
C43 C44 1.375(10)
C43 H43 0.9500
C44 C45 1.379(7)
C44 H44 0.9500
C45 H45 0.9500
C46 C47 1.369(8)
C46 H46 0.9500
C47 C48 1.384(8)
C47 H47 0.9500
C48 C49 1.387(7)
C48 H48 0.9500
C49 C50 1.368(7)
C49 H49 0.9500
C50 H50 0.9500
C51 C62 1.373(7)
C51 C53 1.396(8)
C51 C52 1.527(7)
C52 H52A 0.9800
C52 H52B 0.9800
C52 H52C 0.9800
C54 C56 1.519(8)
C54 C55 1.530(8)
C54 H54 1.0000
C55 H55A 0.9900
C55 H55B 0.9900
C56 C61 1.373(8)
C56 C57 1.393(8)
C57 C58 1.365(10)
C57 H57 0.9500
C58 C59 1.390(12)
C58 H58 0.9500
C59 C60 1.394(11)
C59 H59 0.9500
C60 C61 1.359(9)
C60 H60 0.9500
C61 H61 0.9500
C63 C65 1.510(7)
C63 C64 1.530(7)
C63 H63 1.0000
C64 H64A 0.9900
C64 H64B 0.9900
C65 C66 1.386(7)
C65 C70 1.411(7)
C66 C67 1.410(7)
C66 H66 0.9500
C67 C68 1.371(8)
C67 H67 0.9500
C68 C69 1.386(8)
C68 H68 0.9500
C69 C70 1.375(7)
C69 H69 0.9500
C70 H70 0.9500
C71 C72 1.364(8)
C71 H71 0.9500
C72 C73 1.373(9)
C72 H72 0.9500
C73 C74 1.385(8)
C73 H73 0.9500
C74 C75 1.366(8)
C74 H74 0.9500
C75 H75 0.9500
C76 C77 1.454(16)
C76 H76A 0.9900
C76 H76B 0.9900
C77 H77A 0.9900
C77 H77B 0.9900
C78 H78A 0.9800
C78 H78B 0.9800
C78 H78C 0.9800
C79 H79A 0.9800
C79 H79B 0.9800
C79 H79C 0.9800
F1 Sb1 1.873(3)
F2 Sb1 1.859(3)
F3 Sb1 1.870(3)
F4 Sb1 1.868(3)
F5 Sb1 1.874(3)
F6 Sb1 1.870(3)
F7 Sb2 1.893(3)
F8 Sb2 1.860(4)
F9 Sb2 1.862(4)
F10 Sb2 1.845(5)
F11 Sb2 1.822(4)
F12 Sb2 1.875(3)
F13 Sb3 1.852(6)
F14 Sb3 1.873(5)
F15 Sb3 1.889(5)
F16 Sb3 1.845(5)
F17 Sb3 1.803(5)
F18 Sb3 1.807(6)
